data_7003601
loop_
_publ_author_name
'Barrett, Anthony G. M.'
'Crimmin, Mark R.'
'Hill, Michael S.'
'Hitchcock, Peter B.'
'Procopiou, Panayiotis A.'

_publ_section_title
;
 Insertion reactions of \b-diketiminate-stabilised calcium amides with
 1,3-dialkylcarbodiimides
;
_journal_issue 33
_journal_name_full 'Dalton Transactions'
_journal_page_first 4474
_journal_page_last 4481
_journal_paper_doi 10.1039/b717383k
_journal_year 2008
_chemical_compound_source 'synthesis as described'
_chemical_formula_moiety 'C58 H81 Ca N5 O'
_chemical_formula_sum 'C58 H81 Ca N5 O'
_chemical_formula_weight 904.36
_chemical_name_systematic
;
?
;
_space_group_IT_number 14
_symmetry_cell_setting monoclinic
_symmetry_Int_Tables_number 14
_symmetry_space_group_name_Hall '-P 2yn'
_symmetry_space_group_name_H-M 'P 1 21/n 1'
_atom_sites_solution_hydrogens geom
_atom_sites_solution_primary direct
_atom_sites_solution_secondary difmap
_audit_conform_dict_location ftp://ftp.iucr.org/pub/cif_core.dic
_audit_conform_dict_name cif_core.dic
_audit_conform_dict_version 2.3
_audit_creation_date 2006-10-20T12:34:12-00:00
_audit_creation_method 'WinGX routine CIF_UPDATE'
_cell_angle_alpha 90
_cell_angle_beta 104.154(2)
_cell_angle_gamma 90
_cell_formula_units_Z 4
_cell_length_a 15.0903(3)
_cell_length_b 19.8612(6)
_cell_length_c 18.1455(6)
_cell_measurement_reflns_used 24833
_cell_measurement_temperature 173(2)
_cell_measurement_theta_max 26.022
_cell_measurement_theta_min 3.395
_cell_measurement_wavelength 0.71073
_cell_volume 5273.3(3)
_computing_cell_refinement 'HKL Scalepack (Otwinowski & Minor 1997)'
_computing_data_collection 'Collect (Nonius BV, 1997-2000)'
_computing_data_reduction 'HKL Denzo and Scalepack (Otwinowski & Minor 1997)'
_computing_molecular_graphics 'Ortep-3 for Windows (Farrugia, 1997)'
_computing_publication_material 'WinGX publication routines (Farrugia, 1999)'
_computing_structure_refinement 'SHELXL-97 (Sheldrick, 1997)'
_computing_structure_solution 'SHELXS-86 (Sheldrick, 1986)'
_diffrn_ambient_temperature 173(2)
_diffrn_detector 'CCD plate'
_diffrn_detector_area_resol_mean 9
_diffrn_measured_fraction_theta_full 0.994
_diffrn_measured_fraction_theta_max 0.994
_diffrn_measurement_device '95mm CCD camera on \k-goniostat'
_diffrn_measurement_device_type KappaCCD
_diffrn_measurement_method 'CCD rotation images, thick slices'
_diffrn_orient_matrix_type 'by Nonius Collect from scalepack cell'
_diffrn_orient_matrix_UB_11 0.264263E-1
_diffrn_orient_matrix_UB_12 0.130677E-1
_diffrn_orient_matrix_UB_13 -0.433953E-1
_diffrn_orient_matrix_UB_21 -0.629709E-1
_diffrn_orient_matrix_UB_22 0.3446E-2
_diffrn_orient_matrix_UB_23 -0.33887E-1
_diffrn_orient_matrix_UB_31 -0.26459E-2
_diffrn_orient_matrix_UB_32 0.485018E-1
_diffrn_orient_matrix_UB_33 0.140995E-1
_diffrn_radiation_monochromator graphite
_diffrn_radiation_probe x-ray
_diffrn_radiation_type MoK\a
_diffrn_radiation_wavelength 0.71073
_diffrn_reflns_av_R_equivalents 0.0475
_diffrn_reflns_av_unetI/netI 0.055
_diffrn_reflns_limit_h_max 18
_diffrn_reflns_limit_h_min -18
_diffrn_reflns_limit_k_max 24
_diffrn_reflns_limit_k_min -23
_diffrn_reflns_limit_l_max 22
_diffrn_reflns_limit_l_min -22
_diffrn_reflns_number 32780
_diffrn_reflns_theta_full 26.02
_diffrn_reflns_theta_max 26.02
_diffrn_reflns_theta_min 3.41
_diffrn_source 'Enraf Nonius FR590'
_exptl_absorpt_coefficient_mu 0.162
_exptl_absorpt_correction_T_max 0.9912
_exptl_absorpt_correction_T_min 0.9130
_exptl_absorpt_correction_type multi-scan
_exptl_absorpt_process_details
;
[c.f. r.h. blessing, acta cryst. (1995), a51, 33-38]
;
_exptl_crystal_colour colourless
_exptl_crystal_density_diffrn 1.139
_exptl_crystal_density_method 'not measured'
_exptl_crystal_description prism
_exptl_crystal_F_000 1968
_exptl_crystal_size_max 0.25
_exptl_crystal_size_mid 0.2
_exptl_crystal_size_min 0.08
_refine_diff_density_max 0.498
_refine_diff_density_min -0.305
_refine_diff_density_rms 0.044
_refine_ls_extinction_method none
_refine_ls_goodness_of_fit_ref 1.014
_refine_ls_hydrogen_treatment constr
_refine_ls_matrix_type full
_refine_ls_number_parameters 596
_refine_ls_number_reflns 10342
_refine_ls_number_restraints 0
_refine_ls_restrained_S_all 1.014
_refine_ls_R_factor_all 0.0867
_refine_ls_R_factor_gt 0.0508
_refine_ls_shift/su_max 0
_refine_ls_shift/su_mean 0
_refine_ls_structure_factor_coef Fsqd
_refine_ls_weighting_details 'calc w=1/[\s^2^(Fo^2^)+(0.0458P)^2^+2.7982P] where P=(Fo^2^+2Fc^2^)/3'
_refine_ls_weighting_scheme calc
_refine_ls_wR_factor_gt 0.1071
_refine_ls_wR_factor_ref 0.1225
_reflns_number_gt 7206
_reflns_number_total 10342
_reflns_threshold_expression >2sigma(I)
_cod_data_source_file b717383k.txt
_cod_data_source_block (7)-oct1206
_cod_original_sg_symbol_H-M 'P 21/n'
_cod_database_code 7003601

loop_
_symmetry_equiv_pos_as_xyz
'x, y, z'
'-x+1/2, y+1/2, -z+1/2'
'-x, -y, -z'
'x-1/2, -y-1/2, z-1/2'

loop_
_atom_site_label
_atom_site_type_symbol
_atom_site_fract_x
_atom_site_fract_y
_atom_site_fract_z
_atom_site_U_iso_or_equiv
_atom_site_adp_type
_atom_site_occupancy
_atom_site_symmetry_multiplicity
_atom_site_calc_flag
_atom_site_refinement_flags
_atom_site_disorder_assembly
_atom_site_disorder_group
Ca Ca 0.06253(3) 0.19275(2) 0.71250(2) 0.02615(11) Uani 1 1 d . . .
O O 0.17808(11) 0.26838(8) 0.77632(10) 0.0443(4) Uani 1 1 d . . .
N1 N 0.16815(11) 0.10427(8) 0.70584(9) 0.0281(4) Uani 1 1 d . . .
N2 N 0.08553(11) 0.21880(8) 0.59022(9) 0.0272(4) Uani 1 1 d . . .
N3 N -0.19170(11) 0.18709(9) 0.77621(10) 0.0308(4) Uani 1 1 d . . .
N4 N -0.08739(11) 0.15122(9) 0.70163(10) 0.0342(4) Uani 1 1 d . . .
N5 N -0.04404(12) 0.23819(9) 0.78335(10) 0.0342(4) Uani 1 1 d . . .
C1 C 0.12500(13) 0.06944(10) 0.64481(12) 0.0282(5) Uani 1 1 d . . .
C2 C 0.06915(13) 0.09748(10) 0.57828(12) 0.0287(5) Uani 1 1 d . . .
H2 H 0.0298 0.0659 0.5471 0.034 Uiso 1 1 calc R . .
C3 C 0.06047(13) 0.16390(10) 0.54908(11) 0.0276(5) Uani 1 1 d . . .
C4 C 0.13334(15) -0.00662(10) 0.64369(13) 0.0354(5) Uani 1 1 d . . .
H4A H 0.1972 -0.0191 0.6478 0.053 Uiso 1 1 calc R . .
H4B H 0.0951 -0.0242 0.596 0.053 Uiso 1 1 calc R . .
H4C H 0.1131 -0.0258 0.6866 0.053 Uiso 1 1 calc R . .
C5 C 0.01691(16) 0.16779(12) 0.46409(12) 0.0380(5) Uani 1 1 d . . .
H5A H -0.0492 0.1608 0.455 0.057 Uiso 1 1 calc R . .
H5B H 0.0431 0.1329 0.4377 0.057 Uiso 1 1 calc R . .
H5C H 0.0287 0.2122 0.445 0.057 Uiso 1 1 calc R . .
C6 C 0.23633(14) 0.06940(10) 0.76221(12) 0.0295(5) Uani 1 1 d . . .
C7 C 0.32641(14) 0.06378(11) 0.75285(12) 0.0333(5) Uani 1 1 d . . .
C8 C 0.39064(15) 0.02866(11) 0.80742(13) 0.0385(6) Uani 1 1 d . . .
H8 H 0.4509 0.0236 0.801 0.046 Uiso 1 1 calc R . .
C9 C 0.36921(15) 0.00096(11) 0.87057(13) 0.0392(6) Uani 1 1 d . . .
H9 H 0.414 -0.0233 0.9067 0.047 Uiso 1 1 calc R . .
C10 C 0.28250(15) 0.00885(11) 0.88070(13) 0.0370(5) Uani 1 1 d . . .
H10 H 0.2684 -0.0091 0.925 0.044 Uiso 1 1 calc R . .
C11 C 0.21469(14) 0.04252(10) 0.82749(12) 0.0321(5) Uani 1 1 d . . .
C12 C 0.35574(15) 0.09376(12) 0.68544(14) 0.0422(6) Uani 1 1 d . . .
H12 H 0.3027 0.1186 0.6531 0.051 Uiso 1 1 calc R . .
C13 C 0.43528(18) 0.14362(14) 0.71188(18) 0.0619(8) Uani 1 1 d . . .
H13A H 0.4172 0.1788 0.7432 0.093 Uiso 1 1 calc R . .
H13B H 0.4505 0.1642 0.6674 0.093 Uiso 1 1 calc R . .
H13C H 0.4888 0.1196 0.7418 0.093 Uiso 1 1 calc R . .
C14 C 0.38533(19) 0.03918(15) 0.63707(15) 0.0570(7) Uani 1 1 d . . .
H14A H 0.4385 0.0152 0.6676 0.086 Uiso 1 1 calc R . .
H14B H 0.4015 0.06 0.5932 0.086 Uiso 1 1 calc R . .
H14C H 0.335 0.0074 0.6194 0.086 Uiso 1 1 calc R . .
C15 C 0.12002(15) 0.04938(11) 0.84206(13) 0.0356(5) Uani 1 1 d . . .
H15 H 0.0789 0.0703 0.7961 0.043 Uiso 1 1 calc R . .
C16 C 0.07922(17) -0.01828(12) 0.85566(15) 0.0473(6) Uani 1 1 d . . .
H16A H 0.0798 -0.0486 0.8132 0.071 Uiso 1 1 calc R . .
H16B H 0.0161 -0.0118 0.8595 0.071 Uiso 1 1 calc R . .
H16C H 0.1155 -0.038 0.903 0.071 Uiso 1 1 calc R . .
C17 C 0.12362(17) 0.09610(14) 0.90952(17) 0.0582(7) Uani 1 1 d . . .
H17A H 0.0627 0.0991 0.9194 0.087 Uiso 1 1 calc R . .
H17B H 0.1435 0.141 0.8979 0.087 Uiso 1 1 calc R . .
H17C H 0.1669 0.0782 0.9545 0.087 Uiso 1 1 calc R . .
C18 C 0.08775(14) 0.28037(10) 0.54904(11) 0.0283(5) Uani 1 1 d . . .
C19 C 0.16816(14) 0.29689(10) 0.52665(12) 0.0305(5) Uani 1 1 d . . .
C20 C 0.16699(16) 0.35336(11) 0.48059(13) 0.0364(5) Uani 1 1 d . . .
H20 H 0.2202 0.3648 0.4642 0.044 Uiso 1 1 calc R . .
C21 C 0.09002(16) 0.39281(12) 0.45856(13) 0.0410(6) Uani 1 1 d . . .
H21 H 0.0895 0.4298 0.4252 0.049 Uiso 1 1 calc R . .
C22 C 0.01385(16) 0.37871(11) 0.48488(13) 0.0391(5) Uani 1 1 d . . .
H22 H -0.038 0.4074 0.4711 0.047 Uiso 1 1 calc R . .
C23 C 0.01130(14) 0.32309(11) 0.53139(12) 0.0321(5) Uani 1 1 d . . .
C24 C 0.25399(14) 0.25429(11) 0.55157(13) 0.0337(5) Uani 1 1 d . . .
H24 H 0.2526 0.2335 0.6015 0.04 Uiso 1 1 calc R . .
C25 C 0.34212(16) 0.29592(13) 0.56439(15) 0.0473(6) Uani 1 1 d . . .
H25A H 0.3507 0.3114 0.5153 0.071 Uiso 1 1 calc R . .
H25B H 0.3943 0.268 0.5897 0.071 Uiso 1 1 calc R . .
H25C H 0.3377 0.3349 0.5964 0.071 Uiso 1 1 calc R . .
C26 C 0.25814(16) 0.19680(12) 0.49678(15) 0.0468(6) Uani 1 1 d . . .
H26A H 0.2053 0.1671 0.493 0.07 Uiso 1 1 calc R . .
H26B H 0.3146 0.1711 0.5156 0.07 Uiso 1 1 calc R . .
H26C H 0.2572 0.2153 0.4465 0.07 Uiso 1 1 calc R . .
C27 C -0.07394(14) 0.31232(11) 0.56101(13) 0.0357(5) Uani 1 1 d . . .
H27 H -0.0631 0.2724 0.5957 0.043 Uiso 1 1 calc R . .
C28 C -0.15806(17) 0.29789(14) 0.49671(15) 0.0527(7) Uani 1 1 d . . .
H28A H -0.1693 0.336 0.4614 0.079 Uiso 1 1 calc R . .
H28B H -0.2113 0.2913 0.5179 0.079 Uiso 1 1 calc R . .
H28C H -0.1476 0.2571 0.4696 0.079 Uiso 1 1 calc R . .
C29 C -0.09121(17) 0.37335(13) 0.60671(15) 0.0479(6) Uani 1 1 d . . .
H29A H -0.0368 0.3823 0.6477 0.072 Uiso 1 1 calc R . .
H29B H -0.1434 0.3643 0.6285 0.072 Uiso 1 1 calc R . .
H29C H -0.1045 0.4127 0.5732 0.072 Uiso 1 1 calc R . .
C30 C -0.20605(14) 0.12747(11) 0.81471(12) 0.0322(5) Uani 1 1 d . . .
C31 C -0.28634(15) 0.08973(11) 0.79258(13) 0.0375(5) Uani 1 1 d . . .
H31 H -0.3354 0.1055 0.7529 0.045 Uiso 1 1 calc R . .
C32 C -0.29426(17) 0.02949(12) 0.82856(15) 0.0461(6) Uani 1 1 d . . .
H32 H -0.3486 0.0037 0.8128 0.055 Uiso 1 1 calc R . .
C33 C -0.22442(19) 0.00634(13) 0.88695(16) 0.0511(7) Uani 1 1 d . . .
H33 H -0.2305 -0.0352 0.9112 0.061 Uiso 1 1 calc R . .
C34 C -0.14543(18) 0.04404(13) 0.91005(15) 0.0485(6) Uani 1 1 d . . .
H34 H -0.0972 0.0285 0.9505 0.058 Uiso 1 1 calc R . .
C35 C -0.13655(15) 0.10445(12) 0.87418(13) 0.0391(5) Uani 1 1 d . . .
H35 H -0.0823 0.1303 0.8905 0.047 Uiso 1 1 calc R . .
C36 C -0.26384(14) 0.23149(10) 0.74467(13) 0.0335(5) Uani 1 1 d . . .
C37 C -0.26562(15) 0.26506(12) 0.67721(15) 0.0432(6) Uani 1 1 d . . .
H37 H -0.2192 0.2568 0.6512 0.052 Uiso 1 1 calc R . .
C38 C -0.33477(18) 0.31052(13) 0.64757(17) 0.0570(7) Uani 1 1 d . . .
H38 H -0.3354 0.3332 0.6014 0.068 Uiso 1 1 calc R . .
C39 C -0.40290(18) 0.32310(14) 0.6847(2) 0.0652(9) Uani 1 1 d . . .
H39 H -0.4502 0.3544 0.6643 0.078 Uiso 1 1 calc R . .
C40 C -0.40146(17) 0.28978(14) 0.75175(19) 0.0594(8) Uani 1 1 d . . .
H40 H -0.4483 0.298 0.7773 0.071 Uiso 1 1 calc R . .
C41 C -0.33261(15) 0.24466(12) 0.78197(15) 0.0439(6) Uani 1 1 d . . .
H41 H -0.332 0.2224 0.8284 0.053 Uiso 1 1 calc R . .
C42 C 0.16610(18) 0.33944(13) 0.76146(19) 0.0607(8) Uani 1 1 d . . .
H42A H 0.1661 0.3643 0.8088 0.073 Uiso 1 1 calc R . .
H42B H 0.1077 0.3483 0.7238 0.073 Uiso 1 1 calc R . .
C43 C 0.24454(17) 0.36009(13) 0.73118(15) 0.0489(6) Uani 1 1 d . . .
H43A H 0.2584 0.4085 0.7403 0.059 Uiso 1 1 calc R . .
H43B H 0.2329 0.3508 0.676 0.059 Uiso 1 1 calc R . .
C44 C 0.32021(17) 0.31707(13) 0.77566(19) 0.0618(8) Uani 1 1 d . . .
H44A H 0.3472 0.3369 0.8262 0.074 Uiso 1 1 calc R . .
H44B H 0.3688 0.311 0.7482 0.074 Uiso 1 1 calc R . .
C45 C 0.27349(17) 0.25162(14) 0.78280(18) 0.0602(8) Uani 1 1 d . . .
H45A H 0.2793 0.2202 0.7419 0.072 Uiso 1 1 calc R . .
H45B H 0.3006 0.2303 0.8325 0.072 Uiso 1 1 calc R . .
C46 C -0.10560(13) 0.19256(11) 0.75313(12) 0.0293(5) Uani 1 1 d . . .
C47 C -0.05530(14) 0.28138(10) 0.84582(12) 0.0320(5) Uani 1 1 d . . .
H47 H -0.1091 0.2651 0.8637 0.038 Uiso 1 1 calc R . .
C48 C -0.07228(15) 0.35449(11) 0.81991(13) 0.0366(5) Uani 1 1 d . . .
H48A H -0.0222 0.3696 0.7973 0.044 Uiso 1 1 calc R . .
H48B H -0.1302 0.3572 0.78 0.044 Uiso 1 1 calc R . .
C49 C -0.07784(15) 0.40161(11) 0.88504(14) 0.0404(6) Uani 1 1 d . . .
H49A H -0.132 0.3899 0.9041 0.049 Uiso 1 1 calc R . .
H49B H -0.0852 0.4486 0.8662 0.049 Uiso 1 1 calc R . .
C50 C 0.00806(16) 0.39637(12) 0.94984(14) 0.0423(6) Uani 1 1 d . . .
H50A H 0.0613 0.4128 0.9322 0.051 Uiso 1 1 calc R . .
H50B H 0.0012 0.4253 0.9925 0.051 Uiso 1 1 calc R . .
C51 C 0.02503(16) 0.32419(11) 0.97733(13) 0.0401(6) Uani 1 1 d . . .
H51A H -0.0248 0.3095 1.0004 0.048 Uiso 1 1 calc R . .
H51B H 0.0832 0.3218 1.0169 0.048 Uiso 1 1 calc R . .
C52 C 0.02971(15) 0.27698(11) 0.91185(13) 0.0366(5) Uani 1 1 d . . .
H52A H 0.0369 0.2301 0.9309 0.044 Uiso 1 1 calc R . .
H52B H 0.0842 0.2884 0.8931 0.044 Uiso 1 1 calc R . .
C53 C -0.15467(14) 0.10249(11) 0.66094(12) 0.0331(5) Uani 1 1 d . . .
H53 H -0.2129 0.1091 0.6771 0.04 Uiso 1 1 calc R . .
C54 C -0.12096(15) 0.03088(11) 0.68131(14) 0.0399(6) Uani 1 1 d . . .
H54A H -0.0609 0.0248 0.6693 0.048 Uiso 1 1 calc R . .
H54B H -0.1125 0.0239 0.7366 0.048 Uiso 1 1 calc R . .
C55 C -0.18769(17) -0.02130(13) 0.63825(15) 0.0492(6) Uani 1 1 d . . .
H55A H -0.1615 -0.0669 0.6502 0.059 Uiso 1 1 calc R . .
H55B H -0.2453 -0.019 0.655 0.059 Uiso 1 1 calc R . .
C56 C -0.20808(18) -0.00980(13) 0.55306(15) 0.0517(7) Uani 1 1 d . . .
H56A H -0.2551 -0.0423 0.5269 0.062 Uiso 1 1 calc R . .
H56B H -0.152 -0.0178 0.5352 0.062 Uiso 1 1 calc R . .
C57 C -0.24189(16) 0.06159(12) 0.53269(14) 0.0451(6) Uani 1 1 d . . .
H57A H -0.3016 0.0679 0.5453 0.054 Uiso 1 1 calc R . .
H57B H -0.2509 0.0686 0.4773 0.054 Uiso 1 1 calc R . .
C58 C -0.17410(15) 0.11342(11) 0.57557(13) 0.0371(5) Uani 1 1 d . . .
H58A H -0.1163 0.1101 0.5592 0.044 Uiso 1 1 calc R . .
H58B H -0.1992 0.1592 0.5631 0.044 Uiso 1 1 calc R . .

loop_
_atom_site_aniso_label
_atom_site_aniso_U_11
_atom_site_aniso_U_22
_atom_site_aniso_U_33
_atom_site_aniso_U_23
_atom_site_aniso_U_13
_atom_site_aniso_U_12
Ca 0.0261(2) 0.0253(2) 0.0287(2) -0.00037(18) 0.00980(16) -0.00013(18)
O 0.0461(9) 0.0368(9) 0.0561(11) -0.0107(8) 0.0240(8) -0.0121(8)
N1 0.0278(9) 0.0246(9) 0.0308(10) 0.0003(8) 0.0054(7) 0.0004(7)
N2 0.0286(9) 0.0252(9) 0.0289(9) 0.0020(8) 0.0093(7) 0.0010(7)
N3 0.0265(9) 0.0308(10) 0.0381(10) -0.0010(8) 0.0135(8) -0.0013(8)
N4 0.0305(9) 0.0370(11) 0.0370(11) -0.0112(9) 0.0115(8) -0.0057(8)
N5 0.0330(10) 0.0330(10) 0.0398(11) -0.0086(8) 0.0147(8) -0.0044(8)
C1 0.0251(10) 0.0250(11) 0.0358(12) -0.0007(9) 0.0103(9) -0.0009(9)
C2 0.0281(10) 0.0264(11) 0.0309(11) -0.0026(9) 0.0058(9) -0.0025(9)
C3 0.0242(10) 0.0305(11) 0.0287(11) -0.0002(9) 0.0075(8) 0.0005(9)
C4 0.0386(12) 0.0254(11) 0.0382(13) -0.0010(10) 0.0016(10) 0.0012(10)
C5 0.0442(13) 0.0353(12) 0.0311(12) 0.0004(10) 0.0028(10) -0.0006(11)
C6 0.0319(11) 0.0211(10) 0.0324(12) -0.0036(9) 0.0017(9) 0.0009(9)
C7 0.0319(11) 0.0281(11) 0.0374(13) -0.0048(10) 0.0037(10) 0.0007(9)
C8 0.0305(11) 0.0370(13) 0.0451(14) -0.0094(11) 0.0032(10) 0.0036(10)
C9 0.0387(13) 0.0352(13) 0.0362(13) -0.0028(10) -0.0051(10) 0.0088(10)
C10 0.0427(13) 0.0318(12) 0.0336(13) 0.0025(10) 0.0037(10) 0.0040(10)
C11 0.0331(11) 0.0251(11) 0.0354(13) -0.0021(9) 0.0034(10) -0.0008(9)
C12 0.0321(12) 0.0470(14) 0.0479(15) 0.0056(12) 0.0102(10) 0.0039(11)
C13 0.0551(17) 0.0521(17) 0.085(2) -0.0005(16) 0.0290(15) -0.0101(14)
C14 0.0577(16) 0.0706(19) 0.0465(16) -0.0086(14) 0.0198(13) -0.0015(14)
C15 0.0362(12) 0.0329(12) 0.0367(13) 0.0063(10) 0.0072(10) 0.0024(10)
C16 0.0498(14) 0.0426(14) 0.0529(16) 0.0051(12) 0.0192(12) -0.0025(12)
C17 0.0431(14) 0.0556(17) 0.077(2) -0.0166(15) 0.0173(14) 0.0068(13)
C18 0.0362(11) 0.0267(11) 0.0222(10) 0.0001(9) 0.0079(9) 0.0004(9)
C19 0.0381(12) 0.0281(11) 0.0275(11) -0.0031(9) 0.0119(9) -0.0007(9)
C20 0.0444(13) 0.0338(12) 0.0359(13) 0.0034(10) 0.0193(10) -0.0030(11)
C21 0.0579(15) 0.0325(13) 0.0373(13) 0.0095(10) 0.0211(11) 0.0043(12)
C22 0.0464(13) 0.0337(13) 0.0394(13) 0.0074(10) 0.0149(11) 0.0092(11)
C23 0.0373(12) 0.0311(12) 0.0293(11) 0.0027(9) 0.0110(9) 0.0030(10)
C24 0.0340(11) 0.0342(12) 0.0358(12) 0.0011(10) 0.0142(10) -0.0007(10)
C25 0.0397(13) 0.0465(15) 0.0576(16) 0.0004(12) 0.0154(12) -0.0030(11)
C26 0.0429(13) 0.0426(14) 0.0575(16) -0.0073(13) 0.0172(12) 0.0044(12)
C27 0.0351(12) 0.0355(13) 0.0377(13) 0.0115(10) 0.0116(10) 0.0093(10)
C28 0.0427(14) 0.0605(17) 0.0526(16) 0.0066(14) 0.0072(12) 0.0009(13)
C29 0.0472(14) 0.0518(16) 0.0513(16) 0.0023(12) 0.0244(12) 0.0077(12)
C30 0.0335(11) 0.0331(12) 0.0359(12) -0.0046(10) 0.0197(10) -0.0011(10)
C31 0.0370(12) 0.0378(13) 0.0418(14) -0.0058(11) 0.0174(10) -0.0039(10)
C32 0.0502(15) 0.0380(14) 0.0585(17) -0.0064(12) 0.0293(13) -0.0100(12)
C33 0.0643(17) 0.0383(14) 0.0623(18) 0.0087(13) 0.0377(15) 0.0021(13)
C34 0.0525(15) 0.0526(16) 0.0459(15) 0.0120(12) 0.0228(12) 0.0138(13)
C35 0.0367(12) 0.0439(14) 0.0409(13) 0.0010(11) 0.0172(10) 0.0018(11)
C36 0.0281(11) 0.0273(11) 0.0450(14) -0.0056(10) 0.0088(10) -0.0026(9)
C37 0.0343(12) 0.0388(13) 0.0568(16) 0.0047(12) 0.0113(11) 0.0033(11)
C38 0.0482(15) 0.0448(16) 0.073(2) 0.0155(14) 0.0060(14) 0.0040(13)
C39 0.0384(15) 0.0452(16) 0.107(3) 0.0060(17) 0.0093(16) 0.0122(13)
C40 0.0387(14) 0.0493(16) 0.094(2) -0.0100(16) 0.0248(15) 0.0059(13)
C41 0.0353(12) 0.0408(14) 0.0593(16) -0.0078(12) 0.0188(12) 0.0020(11)
C42 0.0507(16) 0.0388(15) 0.094(2) -0.0113(15) 0.0204(15) -0.0009(13)
C43 0.0595(16) 0.0398(14) 0.0454(15) -0.0009(12) 0.0088(13) -0.0116(13)
C44 0.0384(14) 0.0464(16) 0.092(2) 0.0031(15) -0.0011(14) -0.0125(12)
C45 0.0467(15) 0.0515(17) 0.072(2) 0.0104(15) -0.0051(14) -0.0044(13)
C46 0.0262(10) 0.0317(11) 0.0316(11) 0.0028(10) 0.0099(9) 0.0026(9)
C47 0.0322(11) 0.0304(11) 0.0372(12) -0.0075(10) 0.0155(10) -0.0039(10)
C48 0.0334(11) 0.0366(13) 0.0399(13) -0.0040(10) 0.0091(10) 0.0012(10)
C49 0.0404(13) 0.0320(12) 0.0520(15) -0.0047(11) 0.0173(11) 0.0034(10)
C50 0.0464(14) 0.0366(13) 0.0458(14) -0.0132(11) 0.0145(11) -0.0051(11)
C51 0.0430(13) 0.0399(13) 0.0383(13) -0.0051(11) 0.0118(11) -0.0013(11)
C52 0.0385(12) 0.0320(12) 0.0412(13) -0.0017(10) 0.0133(10) 0.0010(10)
C53 0.0271(11) 0.0376(13) 0.0366(12) -0.0085(10) 0.0119(9) -0.0048(10)
C54 0.0374(12) 0.0409(14) 0.0406(14) 0.0004(11) 0.0080(10) -0.0037(11)
C55 0.0527(15) 0.0377(14) 0.0549(17) -0.0039(12) 0.0088(13) -0.0098(12)
C56 0.0539(15) 0.0447(15) 0.0527(17) -0.0167(13) 0.0057(13) -0.0065(13)
C57 0.0418(13) 0.0513(15) 0.0379(14) -0.0099(12) 0.0015(11) -0.0007(12)
C58 0.0361(12) 0.0354(12) 0.0387(13) -0.0044(10) 0.0074(10) -0.0004(10)

loop_
_atom_type_symbol
_atom_type_description
_atom_type_scat_dispersion_real
_atom_type_scat_dispersion_imag
_atom_type_scat_source
C C 0.0033 0.0016 'International Tables Vol C Tables 4.2.6.8 and 6.1.1.4'
H H 0 0 'International Tables Vol C Tables 4.2.6.8 and 6.1.1.4'
Ca Ca 0.2262 0.3064 'International Tables Vol C Tables 4.2.6.8 and 6.1.1.4'
N N 0.0061 0.0033 'International Tables Vol C Tables 4.2.6.8 and 6.1.1.4'
O O 0.0106 0.006 'International Tables Vol C Tables 4.2.6.8 and 6.1.1.4'

loop_
_geom_angle_atom_site_label_1
_geom_angle_atom_site_label_2
_geom_angle_atom_site_label_3
_geom_angle
_geom_angle_site_symmetry_1
_geom_angle_site_symmetry_3
_geom_angle_publ_flag
N4 Ca O 146.29(6) . . ?
N4 Ca N2 110.56(6) . . ?
O Ca N2 93.43(6) . . ?
N4 Ca N1 111.95(6) . . ?
O Ca N1 94.03(6) . . ?
N2 Ca N1 82.08(6) . . ?
N4 Ca N5 55.89(6) . . ?
O Ca N5 90.51(6) . . ?
N2 Ca N5 131.94(6) . . ?
N1 Ca N5 145.36(6) . . ?
C42 O C45 108.42(18) . . ?
C42 O Ca 118.98(15) . . ?
C45 O Ca 119.24(14) . . ?
C1 N1 C6 117.40(16) . . ?
C1 N1 Ca 103.11(12) . . ?
C6 N1 Ca 133.34(13) . . ?
C3 N2 C18 116.57(16) . . ?
C3 N2 Ca 105.05(12) . . ?
C18 N2 Ca 134.05(13) . . ?
C36 N3 C30 121.79(17) . . ?
C36 N3 C46 119.29(17) . . ?
C30 N3 C46 117.13(16) . . ?
C46 N4 C53 121.88(17) . . ?
C46 N4 Ca 94.83(12) . . ?
C53 N4 Ca 143.28(13) . . ?
C46 N5 C47 121.44(17) . . ?
C46 N5 Ca 90.84(12) . . ?
C47 N5 Ca 146.42(13) . . ?
N1 C1 C2 125.17(19) . . ?
N1 C1 C4 120.18(18) . . ?
C2 C1 C4 114.64(18) . . ?
C1 C2 C3 132.14(19) . . ?
C1 C2 H2 113.9 . . ?
C3 C2 H2 113.9 . . ?
N2 C3 C2 124.69(18) . . ?
N2 C3 C5 121.49(18) . . ?
C2 C3 C5 113.81(18) . . ?
C1 C4 H4A 109.5 . . ?
C1 C4 H4B 109.5 . . ?
H4A C4 H4B 109.5 . . ?
C1 C4 H4C 109.5 . . ?
H4A C4 H4C 109.5 . . ?
H4B C4 H4C 109.5 . . ?
C3 C5 H5A 109.5 . . ?
C3 C5 H5B 109.5 . . ?
H5A C5 H5B 109.5 . . ?
C3 C5 H5C 109.5 . . ?
H5A C5 H5C 109.5 . . ?
H5B C5 H5C 109.5 . . ?
C11 C6 C7 119.87(19) . . ?
C11 C6 N1 120.52(18) . . ?
C7 C6 N1 119.59(19) . . ?
C8 C7 C6 118.5(2) . . ?
C8 C7 C12 118.66(19) . . ?
C6 C7 C12 122.88(19) . . ?
C9 C8 C7 121.8(2) . . ?
C9 C8 H8 119.1 . . ?
C7 C8 H8 119.1 . . ?
C10 C9 C8 119.4(2) . . ?
C10 C9 H9 120.3 . . ?
C8 C9 H9 120.3 . . ?
C9 C10 C11 121.6(2) . . ?
C9 C10 H10 119.2 . . ?
C11 C10 H10 119.2 . . ?
C10 C11 C6 118.8(2) . . ?
C10 C11 C15 119.0(2) . . ?
C6 C11 C15 122.20(18) . . ?
C7 C12 C14 111.6(2) . . ?
C7 C12 C13 111.1(2) . . ?
C14 C12 C13 108.7(2) . . ?
C7 C12 H12 108.5 . . ?
C14 C12 H12 108.5 . . ?
C13 C12 H12 108.5 . . ?
C12 C13 H13A 109.5 . . ?
C12 C13 H13B 109.5 . . ?
H13A C13 H13B 109.5 . . ?
C12 C13 H13C 109.5 . . ?
H13A C13 H13C 109.5 . . ?
H13B C13 H13C 109.5 . . ?
C12 C14 H14A 109.5 . . ?
C12 C14 H14B 109.5 . . ?
H14A C14 H14B 109.5 . . ?
C12 C14 H14C 109.5 . . ?
H14A C14 H14C 109.5 . . ?
H14B C14 H14C 109.5 . . ?
C11 C15 C16 112.53(18) . . ?
C11 C15 C17 110.06(19) . . ?
C16 C15 C17 110.0(2) . . ?
C11 C15 H15 108 . . ?
C16 C15 H15 108 . . ?
C17 C15 H15 108 . . ?
C15 C16 H16A 109.5 . . ?
C15 C16 H16B 109.5 . . ?
H16A C16 H16B 109.5 . . ?
C15 C16 H16C 109.5 . . ?
H16A C16 H16C 109.5 . . ?
H16B C16 H16C 109.5 . . ?
C15 C17 H17A 109.5 . . ?
C15 C17 H17B 109.5 . . ?
H17A C17 H17B 109.5 . . ?
C15 C17 H17C 109.5 . . ?
H17A C17 H17C 109.5 . . ?
H17B C17 H17C 109.5 . . ?
C23 C18 C19 120.71(19) . . ?
C23 C18 N2 120.67(18) . . ?
C19 C18 N2 118.62(18) . . ?
C20 C19 C18 118.28(19) . . ?
C20 C19 C24 120.69(19) . . ?
C18 C19 C24 121.03(18) . . ?
C21 C20 C19 121.1(2) . . ?
C21 C20 H20 119.4 . . ?
C19 C20 H20 119.4 . . ?
C20 C21 C22 120.0(2) . . ?
C20 C21 H21 120 . . ?
C22 C21 H21 120 . . ?
C21 C22 C23 121.3(2) . . ?
C21 C22 H22 119.4 . . ?
C23 C22 H22 119.4 . . ?
C22 C23 C18 118.25(19) . . ?
C22 C23 C27 118.29(19) . . ?
C18 C23 C27 123.46(18) . . ?
C19 C24 C26 112.98(18) . . ?
C19 C24 C25 112.88(18) . . ?
C26 C24 C25 109.27(18) . . ?
C19 C24 H24 107.1 . . ?
C26 C24 H24 107.1 . . ?
C25 C24 H24 107.1 . . ?
C24 C25 H25A 109.5 . . ?
C24 C25 H25B 109.5 . . ?
H25A C25 H25B 109.5 . . ?
C24 C25 H25C 109.5 . . ?
H25A C25 H25C 109.5 . . ?
H25B C25 H25C 109.5 . . ?
C24 C26 H26A 109.5 . . ?
C24 C26 H26B 109.5 . . ?
H26A C26 H26B 109.5 . . ?
C24 C26 H26C 109.5 . . ?
H26A C26 H26C 109.5 . . ?
H26B C26 H26C 109.5 . . ?
C23 C27 C29 110.53(19) . . ?
C23 C27 C28 111.85(19) . . ?
C29 C27 C28 110.11(19) . . ?
C23 C27 H27 108.1 . . ?
C29 C27 H27 108.1 . . ?
C28 C27 H27 108.1 . . ?
C27 C28 H28A 109.5 . . ?
C27 C28 H28B 109.5 . . ?
H28A C28 H28B 109.5 . . ?
C27 C28 H28C 109.5 . . ?
H28A C28 H28C 109.5 . . ?
H28B C28 H28C 109.5 . . ?
C27 C29 H29A 109.5 . . ?
C27 C29 H29B 109.5 . . ?
H29A C29 H29B 109.5 . . ?
C27 C29 H29C 109.5 . . ?
H29A C29 H29C 109.5 . . ?
H29B C29 H29C 109.5 . . ?
C35 C30 C31 119.0(2) . . ?
C35 C30 N3 118.78(19) . . ?
C31 C30 N3 122.2(2) . . ?
C32 C31 C30 119.8(2) . . ?
C32 C31 H31 120.1 . . ?
C30 C31 H31 120.1 . . ?
C33 C32 C31 120.9(2) . . ?
C33 C32 H32 119.5 . . ?
C31 C32 H32 119.5 . . ?
C32 C33 C34 119.5(2) . . ?
C32 C33 H33 120.2 . . ?
C34 C33 H33 120.2 . . ?
C33 C34 C35 120.1(2) . . ?
C33 C34 H34 120 . . ?
C35 C34 H34 120 . . ?
C30 C35 C34 120.6(2) . . ?
C30 C35 H35 119.7 . . ?
C34 C35 H35 119.7 . . ?
C37 C36 C41 118.8(2) . . ?
C37 C36 N3 120.34(19) . . ?
C41 C36 N3 120.8(2) . . ?
C38 C37 C36 120.4(2) . . ?
C38 C37 H37 119.8 . . ?
C36 C37 H37 119.8 . . ?
C39 C38 C37 120.5(3) . . ?
C39 C38 H38 119.8 . . ?
C37 C38 H38 119.8 . . ?
C40 C39 C38 119.3(2) . . ?
C40 C39 H39 120.3 . . ?
C38 C39 H39 120.3 . . ?
C39 C40 C41 120.6(3) . . ?
C39 C40 H40 119.7 . . ?
C41 C40 H40 119.7 . . ?
C40 C41 C36 120.4(3) . . ?
C40 C41 H41 119.8 . . ?
C36 C41 H41 119.8 . . ?
O C42 C43 105.4(2) . . ?
O C42 H42A 110.7 . . ?
C43 C42 H42A 110.7 . . ?
O C42 H42B 110.7 . . ?
C43 C42 H42B 110.7 . . ?
H42A C42 H42B 108.8 . . ?
C42 C43 C44 102.5(2) . . ?
C42 C43 H43A 111.3 . . ?
C44 C43 H43A 111.3 . . ?
C42 C43 H43B 111.3 . . ?
C44 C43 H43B 111.3 . . ?
H43A C43 H43B 109.2 . . ?
C43 C44 C45 103.2(2) . . ?
C43 C44 H44A 111.1 . . ?
C45 C44 H44A 111.1 . . ?
C43 C44 H44B 111.1 . . ?
C45 C44 H44B 111.1 . . ?
H44A C44 H44B 109.1 . . ?
O C45 C44 105.8(2) . . ?
O C45 H45A 110.6 . . ?
C44 C45 H45A 110.6 . . ?
O C45 H45B 110.6 . . ?
C44 C45 H45B 110.6 . . ?
H45A C45 H45B 108.7 . . ?
N5 C46 N4 118.29(18) . . ?
N5 C46 N3 121.13(18) . . ?
N4 C46 N3 120.58(18) . . ?
N5 C46 Ca 61.20(10) . . ?
N4 C46 Ca 57.21(10) . . ?
N3 C46 Ca 175.59(14) . . ?
N5 C47 C48 111.15(18) . . ?
N5 C47 C52 109.83(17) . . ?
C48 C47 C52 109.93(17) . . ?
N5 C47 H47 108.6 . . ?
C48 C47 H47 108.6 . . ?
C52 C47 H47 108.6 . . ?
C49 C48 C47 112.41(19) . . ?
C49 C48 H48A 109.1 . . ?
C47 C48 H48A 109.1 . . ?
C49 C48 H48B 109.1 . . ?
C47 C48 H48B 109.1 . . ?
H48A C48 H48B 107.9 . . ?
C48 C49 C50 110.97(18) . . ?
C48 C49 H49A 109.4 . . ?
C50 C49 H49A 109.4 . . ?
C48 C49 H49B 109.4 . . ?
C50 C49 H49B 109.4 . . ?
H49A C49 H49B 108 . . ?
C51 C50 C49 111.14(19) . . ?
C51 C50 H50A 109.4 . . ?
C49 C50 H50A 109.4 . . ?
C51 C50 H50B 109.4 . . ?
C49 C50 H50B 109.4 . . ?
H50A C50 H50B 108 . . ?
C50 C51 C52 111.09(19) . . ?
C50 C51 H51A 109.4 . . ?
C52 C51 H51A 109.4 . . ?
C50 C51 H51B 109.4 . . ?
C52 C51 H51B 109.4 . . ?
H51A C51 H51B 108 . . ?
C51 C52 C47 112.62(18) . . ?
C51 C52 H52A 109.1 . . ?
C47 C52 H52A 109.1 . . ?
C51 C52 H52B 109.1 . . ?
C47 C52 H52B 109.1 . . ?
H52A C52 H52B 107.8 . . ?
N4 C53 C58 110.88(17) . . ?
N4 C53 C54 110.18(17) . . ?
C58 C53 C54 110.49(18) . . ?
N4 C53 H53 108.4 . . ?
C58 C53 H53 108.4 . . ?
C54 C53 H53 108.4 . . ?
C55 C54 C53 111.78(19) . . ?
C55 C54 H54A 109.3 . . ?
C53 C54 H54A 109.3 . . ?
C55 C54 H54B 109.3 . . ?
C53 C54 H54B 109.3 . . ?
H54A C54 H54B 107.9 . . ?
C56 C55 C54 111.4(2) . . ?
C56 C55 H55A 109.4 . . ?
C54 C55 H55A 109.4 . . ?
C56 C55 H55B 109.4 . . ?
C54 C55 H55B 109.4 . . ?
H55A C55 H55B 108 . . ?
C55 C56 C57 111.1(2) . . ?
C55 C56 H56A 109.4 . . ?
C57 C56 H56A 109.4 . . ?
C55 C56 H56B 109.4 . . ?
C57 C56 H56B 109.4 . . ?
H56A C56 H56B 108 . . ?
C56 C57 C58 111.22(19) . . ?
C56 C57 H57A 109.4 . . ?
C58 C57 H57A 109.4 . . ?
C56 C57 H57B 109.4 . . ?
C58 C57 H57B 109.4 . . ?
H57A C57 H57B 108 . . ?
C53 C58 C57 111.22(19) . . ?
C53 C58 H58A 109.4 . . ?
C57 C58 H58A 109.4 . . ?
C53 C58 H58B 109.4 . . ?
C57 C58 H58B 109.4 . . ?
H58A C58 H58B 108 . . ?

loop_
_geom_bond_atom_site_label_1
_geom_bond_atom_site_label_2
_geom_bond_distance
_geom_bond_site_symmetry_2
_geom_bond_publ_flag
Ca N4 2.3705(17) . ?
Ca O 2.3771(16) . ?
Ca N2 2.3849(17) . ?
Ca N1 2.3953(17) . ?
Ca N5 2.4626(17) . ?
O C42 1.440(3) . ?
O C45 1.454(3) . ?
N1 C1 1.333(3) . ?
N1 C6 1.439(3) . ?
N2 C3 1.323(3) . ?
N2 C18 1.438(3) . ?
N3 C36 1.409(3) . ?
N3 C30 1.418(3) . ?
N3 C46 1.463(2) . ?
N4 C46 1.322(3) . ?
N4 C53 1.465(3) . ?
N5 C46 1.318(3) . ?
N5 C47 1.464(3) . ?
C1 C2 1.407(3) . ?
C1 C4 1.517(3) . ?
C2 C3 1.416(3) . ?
C2 H2 0.95 . ?
C3 C5 1.523(3) . ?
C4 H4A 0.98 . ?
C4 H4B 0.98 . ?
C4 H4C 0.98 . ?
C5 H5A 0.98 . ?
C5 H5B 0.98 . ?
C5 H5C 0.98 . ?
C6 C11 1.409(3) . ?
C6 C7 1.415(3) . ?
C7 C8 1.392(3) . ?
C7 C12 1.520(3) . ?
C8 C9 1.379(3) . ?
C8 H8 0.95 . ?
C9 C10 1.374(3) . ?
C9 H9 0.95 . ?
C10 C11 1.394(3) . ?
C10 H10 0.95 . ?
C11 C15 1.521(3) . ?
C12 C14 1.528(3) . ?
C12 C13 1.540(3) . ?
C12 H12 1 . ?
C13 H13A 0.98 . ?
C13 H13B 0.98 . ?
C13 H13C 0.98 . ?
C14 H14A 0.98 . ?
C14 H14B 0.98 . ?
C14 H14C 0.98 . ?
C15 C16 1.523(3) . ?
C15 C17 1.526(3) . ?
C15 H15 1 . ?
C16 H16A 0.98 . ?
C16 H16B 0.98 . ?
C16 H16C 0.98 . ?
C17 H17A 0.98 . ?
C17 H17B 0.98 . ?
C17 H17C 0.98 . ?
C18 C23 1.404(3) . ?
C18 C19 1.409(3) . ?
C19 C20 1.396(3) . ?
C19 C24 1.520(3) . ?
C20 C21 1.377(3) . ?
C20 H20 0.95 . ?
C21 C22 1.377(3) . ?
C21 H21 0.95 . ?
C22 C23 1.396(3) . ?
C22 H22 0.95 . ?
C23 C27 1.526(3) . ?
C24 C26 1.525(3) . ?
C24 C25 1.535(3) . ?
C24 H24 1 . ?
C25 H25A 0.98 . ?
C25 H25B 0.98 . ?
C25 H25C 0.98 . ?
C26 H26A 0.98 . ?
C26 H26B 0.98 . ?
C26 H26C 0.98 . ?
C27 C29 1.527(3) . ?
C27 C28 1.527(3) . ?
C27 H27 1 . ?
C28 H28A 0.98 . ?
C28 H28B 0.98 . ?
C28 H28C 0.98 . ?
C29 H29A 0.98 . ?
C29 H29B 0.98 . ?
C29 H29C 0.98 . ?
C30 C35 1.386(3) . ?
C30 C31 1.398(3) . ?
C31 C32 1.382(3) . ?
C31 H31 0.95 . ?
C32 C33 1.378(4) . ?
C32 H32 0.95 . ?
C33 C34 1.383(4) . ?
C33 H33 0.95 . ?
C34 C35 1.387(3) . ?
C34 H34 0.95 . ?
C35 H35 0.95 . ?
C36 C37 1.388(3) . ?
C36 C41 1.395(3) . ?
C37 C38 1.385(3) . ?
C37 H37 0.95 . ?
C38 C39 1.383(4) . ?
C38 H38 0.95 . ?
C39 C40 1.380(4) . ?
C39 H39 0.95 . ?
C40 C41 1.380(4) . ?
C40 H40 0.95 . ?
C41 H41 0.95 . ?
C42 C43 1.480(4) . ?
C42 H42A 0.99 . ?
C42 H42B 0.99 . ?
C43 C44 1.495(4) . ?
C43 H43A 0.99 . ?
C43 H43B 0.99 . ?
C44 C45 1.499(4) . ?
C44 H44A 0.99 . ?
C44 H44B 0.99 . ?
C45 H45A 0.99 . ?
C45 H45B 0.99 . ?
C47 C48 1.528(3) . ?
C47 C52 1.529(3) . ?
C47 H47 1 . ?
C48 C49 1.526(3) . ?
C48 H48A 0.99 . ?
C48 H48B 0.99 . ?
C49 C50 1.526(3) . ?
C49 H49A 0.99 . ?
C49 H49B 0.99 . ?
C50 C51 1.519(3) . ?
C50 H50A 0.99 . ?
C50 H50B 0.99 . ?
C51 C52 1.529(3) . ?
C51 H51A 0.99 . ?
C51 H51B 0.99 . ?
C52 H52A 0.99 . ?
C52 H52B 0.99 . ?
C53 C58 1.520(3) . ?
C53 C54 1.525(3) . ?
C53 H53 1 . ?
C54 C55 1.521(3) . ?
C54 H54A 0.99 . ?
C54 H54B 0.99 . ?
C55 C56 1.518(4) . ?
C55 H55A 0.99 . ?
C55 H55B 0.99 . ?
C56 C57 1.522(3) . ?
C56 H56A 0.99 . ?
C56 H56B 0.99 . ?
C57 C58 1.524(3) . ?
C57 H57A 0.99 . ?
C57 H57B 0.99 . ?
C58 H58A 0.99 . ?
C58 H58B 0.99 . ?
